data_4113679
loop_
_publ_author_name
'Takashi Ooi'
'Minoru Kameda'
'Keiji Maruoka'

_publ_contact_author_address
;
    Dept.of Chem., Grad.School of Sci., Kyoto Univ., Kyoto 606-8502 JAPAN
;
_publ_contact_author_email ' maruoka@kuchem.kyoto-u.ac.jp '
_publ_contact_author_fax ' +81-(0)75-753-4041 '
_publ_contact_author_name ' Keiji Maruoka (MS #JA021244H) '
_publ_contact_author_phone ' +81-(0)75-753-4041 '
_publ_section_title
;
 Design of N-Spiro C2-Symmetric Chiral Quaternary Ammonium Bromides as
 Novel Chiral Phase-Transfer Catalysts: Synthesis and Application to
 Practical Asymmetric Synthesis of \a-Amino Acids
;
_journal_name_full 'Journal of the American Chemical Society'
_journal_page_first 5139
_journal_page_last 5151
_journal_paper_doi 10.1021/ja021244h
_journal_volume 125
_journal_year 2003
_chemical_absolute_configuration rm
_chemical_formula_sum 'C50 H44 Br N3'
_chemical_formula_weight 766.82
_space_group_IT_number 24
_symmetry_cell_setting orthorhombic
_symmetry_Int_Tables_number 24
_symmetry_space_group_name_Hall 'I 2b 2c'
_symmetry_space_group_name_H-M 'I 21 21 21'
_cell_angle_alpha 90
_cell_angle_beta 90
_cell_angle_gamma 90
_cell_formula_units_Z 4
_cell_length_a 14.6723(9)
_cell_length_b 25.127(1)
_cell_length_c 10.8390(5)
_cell_measurement_temperature 288.2
_cell_volume 3996.0(3)
_computing_cell_refinement PROCESS
_computing_data_collection PROCESS
_computing_data_reduction 'teXsan Ver. 1.11'
_computing_publication_material 'teXsan Ver. 1.11'
_computing_structure_refinement 'teXsan Ver. 1.10'
_computing_structure_solution SIR92
_diffrn_measured_fraction_theta_full 0.9937
_diffrn_measured_fraction_theta_max 0.9937
_diffrn_measurement_device_type 'Rigaku RAXIS-RAPID Imaging Plate'
_diffrn_measurement_method \w
_diffrn_radiation_type 'Mo K\a'
_diffrn_radiation_wavelength 0.7107
_diffrn_reflns_av_R_equivalents 0.048
_diffrn_reflns_limit_h_max 19
_diffrn_reflns_limit_h_min -18
_diffrn_reflns_limit_k_max 32
_diffrn_reflns_limit_k_min -32
_diffrn_reflns_limit_l_max 14
_diffrn_reflns_limit_l_min -14
_diffrn_reflns_number 4311
_diffrn_reflns_theta_full 27.48
_diffrn_reflns_theta_max 27.48
_exptl_absorpt_coefficient_mu 1.070
_exptl_absorpt_correction_type none
_exptl_crystal_colour colourlessprism
_exptl_crystal_density_diffrn 1.274
_exptl_crystal_description prism
_exptl_crystal_size_max 0.600
_exptl_crystal_size_mid 0.300
_exptl_crystal_size_min 0.100
_refine_diff_density_max 1.13
_refine_diff_density_min -0.76
_refine_ls_extinction_method none
_refine_ls_goodness_of_fit_ref 1.256
_refine_ls_hydrogen_treatment noref
_refine_ls_number_parameters 252
_refine_ls_number_reflns 2543
_refine_ls_R_factor_gt 0.0712
_refine_ls_shift/su_max 0.0193
_refine_ls_structure_factor_coef Fsqd
_refine_ls_weighting_details 'w = 1/[\s^2^(Fo^2^) + (0.08000(Max(Fo^2^,0) + 2Fc^2^)/3)^2^]'
_refine_ls_weighting_scheme calc
_refine_ls_wR_factor_ref 0.2064
_reflns_number_gt 1386
_reflns_number_total 2543
_reflns_threshold_expression F^2^>2.0\s(F^2^)
_cod_data_source_file ja021244h_2.cif
_cod_data_source_block kameda5
_cod_original_cell_volume 3996.1(4)
_cod_original_sg_symbol_H-M 'I 21 21 21 '
_cod_original_formula_sum 'C50 H44 Br N3 '
_cod_database_code 4113679

loop_
_symmetry_equiv_pos_as_xyz
x,y,z
1/2-x,-y,1/2+z
1/2+x,1/2-y,-z
-x,1/2+y,1/2-z
1/2+x,1/2+y,1/2+z
-x,1/2-y,z
x,-y,1/2-z
1/2-x,y,-z

loop_
_atom_site_label
_atom_site_type_symbol
_atom_site_fract_x
_atom_site_fract_y
_atom_site_fract_z
_atom_site_U_iso_or_equiv
_atom_site_adp_type
_atom_site_occupancy
_atom_site_calc_flag
_atom_site_refinement_flags
Br(1) Br -1.2500 -0.05965(5) 0.5000 0.0912(5) Uani 1.00 d S
N(1) N -0.7500 0.0687(2) 0.5000 0.023(1) Uani 1.00 d S
N(2) N -0.9255(7) 0.0000 0.7500 0.073(3) Uani 1.00 d S
N(3) N -0.0862(8) 0.1061(6) 0.541(1) 0.148(5) Uani 1.00 d .
C(1) C -0.8327(4) 0.1039(2) 0.5317(5) 0.029(1) Uani 1.00 d .
C(2) C -0.8414(4) 0.1489(2) 0.4422(6) 0.033(1) Uani 1.00 d .
C(3) C -0.7841(4) 0.1927(2) 0.4486(5) 0.031(1) Uani 1.00 d .
C(4) C -0.7860(4) 0.2332(2) 0.3558(6) 0.038(2) Uani 1.00 d .
C(5) C -0.7266(5) 0.2759(2) 0.3544(7) 0.045(2) Uani 1.00 d .
C(6) C -0.7289(6) 0.3129(3) 0.2582(8) 0.060(2) Uani 1.00 d .
C(7) C -0.7914(7) 0.3088(3) 0.1629(8) 0.067(2) Uani 1.00 d .
C(8) C -0.8520(7) 0.2679(3) 0.1632(7) 0.063(2) Uani 1.00 d .
C(9) C -0.8522(5) 0.2283(3) 0.2594(6) 0.046(2) Uani 1.00 d .
C(10) C -0.9123(5) 0.1850(3) 0.2572(7) 0.049(2) Uani 1.00 d .
C(11) C -0.9068(4) 0.1464(2) 0.3439(7) 0.041(2) Uani 1.00 d .
C(12) C -0.7734(4) 0.0345(2) 0.3885(5) 0.025(1) Uani 1.00 d .
C(13) C -0.8356(4) -0.0112(2) 0.4261(5) 0.027(1) Uani 1.00 d .
C(14) C -0.7994(3) -0.0553(2) 0.4859(5) 0.024(1) Uani 1.00 d .
C(15) C -0.8596(4) -0.0965(2) 0.5312(5) 0.026(1) Uani 1.00 d .
C(16) C -0.8304(4) -0.1399(2) 0.6037(6) 0.033(2) Uani 1.00 d .
C(17) C -0.8896(5) -0.1767(2) 0.6482(7) 0.042(2) Uani 1.00 d .
C(18) C -0.9829(5) -0.1719(3) 0.6221(7) 0.046(2) Uani 1.00 d .
C(19) C -1.0145(4) -0.1298(2) 0.5565(6) 0.039(2) Uani 1.00 d .
C(20) C -0.9547(3) -0.0914(2) 0.5088(6) 0.029(1) Uani 1.00 d .
C(21) C -0.9872(4) -0.0470(2) 0.4422(6) 0.035(2) Uani 1.00 d .
C(22) C -0.9308(4) -0.0081(2) 0.4030(5) 0.030(1) Uani 1.00 d .
C(23) C -1.097(1) 0.0000 0.7500 0.23(1) Uani 1.00 d S
C(24) C -1.0001(8) 0.0000 0.7500 0.061(3) Uani 1.00 d S
C(25) C -0.1525(9) 0.0659(5) 0.331(1) 0.114(4) Uani 1.00 d .
C(26) C -0.137(1) 0.0904(7) 0.448(2) 0.149(7) Uani 1.00 d .
H(1) H -0.6837 0.2798 0.4195 0.0543 Uiso 1.00 calc .
H(2) H -0.6866 0.3416 0.2586 0.0720 Uiso 1.00 calc .
H(3) H -0.7921 0.3341 0.0984 0.0805 Uiso 1.00 calc .
H(4) H -0.8956 0.2649 0.0986 0.0752 Uiso 1.00 calc .
H(5) H -0.9569 0.1828 0.1940 0.0587 Uiso 1.00 calc .
H(6) H -0.9469 0.1170 0.3390 0.0486 Uiso 1.00 calc .
H(7) H -0.8866 0.0829 0.5287 0.0349 Uiso 1.00 calc .
H(8) H -0.8254 0.1179 0.6126 0.0349 Uiso 1.00 calc .
H(9) H -0.8031 0.0557 0.3283 0.0302 Uiso 1.00 calc .
H(10) H -0.7186 0.0204 0.3543 0.0302 Uiso 1.00 calc .
H(11) H -0.7673 -0.1436 0.6216 0.0397 Uiso 1.00 calc .
H(12) H -0.8679 -0.2056 0.6959 0.0503 Uiso 1.00 calc .
H(13) H -1.0240 -0.1984 0.6500 0.0549 Uiso 1.00 calc .
H(14) H -1.0781 -0.1263 0.5433 0.0465 Uiso 1.00 calc .
H(15) H -1.0503 -0.0444 0.4246 0.0420 Uiso 1.00 calc .
H(16) H -0.9546 0.0215 0.3595 0.0368 Uiso 1.00 calc .
H(17) H -1.1191 0.0037 0.8322 0.2750 Uiso 1.00 calc .
H(18) H -1.1191 0.0288 0.7014 0.2750 Uiso 1.00 calc .
H(19) H -1.1191 -0.0326 0.7164 0.2750 Uiso 1.00 calc .
H(20) H -0.2151 0.0664 0.3096 0.1342 Uiso 1.00 calc .
H(21) H -0.1198 0.0854 0.2661 0.1342 Uiso 1.00 calc .
H(22) H -0.1306 0.0302 0.3282 0.1342 Uiso 1.00 calc .

loop_
_atom_site_aniso_label
_atom_site_aniso_U_11
_atom_site_aniso_U_22
_atom_site_aniso_U_33
_atom_site_aniso_U_12
_atom_site_aniso_U_13
_atom_site_aniso_U_23
Br(1) 0.0622(8) 0.0724(9) 0.139(1) 0.0000 -0.008(1) 0.0000
N(1) 0.02(10) 0.0225 0.0225 0.0000 0.0000 0.0000
N(2) 0.048(4) 0.122(9) 0.050(5) 0.0000 0.0000 -0.032(6)
N(3) 0.085(7) 0.18(1) 0.17(1) 0.015(8) 0.036(7) -0.05(1)
C(1) 0.026(3) 0.030(3) 0.031(3) 0.002(2) 0.002(3) 0.000(2)
C(2) 0.034(3) 0.025(3) 0.040(3) 0.003(2) 0.002(2) 0.001(2)
C(3) 0.035(3) 0.024(2) 0.034(3) 0.005(2) 0.001(2) -0.004(2)
C(4) 0.051(4) 0.026(3) 0.037(3) 0.013(2) 0.008(2) 0.001(2)
C(5) 0.056(5) 0.032(3) 0.048(4) 0.004(3) 0.016(4) -0.002(2)
C(6) 0.077(6) 0.033(3) 0.069(4) 0.013(4) 0.022(3) 0.019(3)
C(7) 0.091(6) 0.057(4) 0.053(4) 0.028(3) 0.023(3) 0.025(4)
C(8) 0.085(6) 0.060(4) 0.044(4) 0.030(3) -0.007(4) 0.021(3)
C(9) 0.058(4) 0.041(3) 0.040(3) 0.019(3) 0.002(3) 0.002(3)
C(10) 0.053(4) 0.044(3) 0.049(4) 0.019(3) -0.017(4) 0.002(3)
C(11) 0.036(4) 0.033(3) 0.053(4) 0.005(3) -0.011(3) -0.004(2)
C(12) 0.033(4) 0.026(2) 0.017(2) 0.004(2) -0.001(2) -0.002(2)
C(13) 0.033(2) 0.023(2) 0.027(3) 0.002(2) -0.007(2) -0.001(2)
C(14) 0.022(2) 0.023(2) 0.026(3) 0.002(2) 0.000(2) -0.006(2)
C(15) 0.025(2) 0.023(2) 0.031(3) -0.003(2) 0.000(2) 0.000(2)
C(16) 0.028(3) 0.029(3) 0.042(4) 0.002(2) -0.004(3) 0.008(2)
C(17) 0.038(3) 0.027(3) 0.061(4) -0.006(2) -0.002(3) 0.011(3)
C(18) 0.035(3) 0.034(3) 0.067(5) -0.009(3) 0.006(3) 0.008(3)
C(19) 0.026(3) 0.037(3) 0.052(4) -0.006(2) 0.001(3) -0.002(3)
C(20) 0.024(2) 0.031(2) 0.032(3) 0.000(2) -0.004(3) -0.010(2)
C(21) 0.023(3) 0.041(3) 0.042(3) 0.001(2) -0.008(3) -0.001(2)
C(22) 0.034(2) 0.030(3) 0.028(3) 0.008(2) -0.004(3) 0.001(2)
C(23) 0.044(4) 0.51(5) 0.12(2) 0.0000 0.0000 -0.12(3)
C(24) 0.045(4) 0.091(9) 0.046(6) 0.0000 0.0000 -0.023(6)
C(25) 0.109(9) 0.110(9) 0.122(8) 0.039(8) -0.037(8) 0.025(7)
C(26) 0.19(2) 0.14(1) 0.115(9) 0.04(1) 0.010(9) 0.003(9)

loop_
_atom_type_symbol
_atom_type_description
_atom_type_scat_dispersion_real
_atom_type_scat_dispersion_imag
_atom_type_scat_source
C C 0.003 0.002
;International Tables for Crystallography
(1992, Vol. C, Tables 4.2.6.8 and 6.1.1.1)
;
H H 0.000 0.000
;International Tables for Crystallography
(1992, Vol. C, Table 6.1.1.2)
;
N N 0.006 0.003
;International Tables for Crystallography
(1992, Vol. C, Tables 4.2.6.8 and 6.1.1.1)
;
Br Br -0.290 2.459
;International Tables for Crystallography
(1992, Vol. C, Tables 4.2.6.8 and 6.1.1.1)
;

loop_
_geom_angle_atom_site_label_1
_geom_angle_atom_site_label_2
_geom_angle_atom_site_label_3
_geom_angle
_geom_angle_site_symmetry_1
_geom_angle_site_symmetry_3
_geom_angle_publ_flag
C(1) N(1) C(1) 110.0(6) . 8_356 yes
C(1) N(1) C(12) 108.9(3) . . yes
C(1) N(1) C(12) 108.9(3) . 8_356 yes
C(1) N(1) C(12) 108.9(3) 8_356 . yes
C(1) N(1) C(12) 108.9(3) 8_356 8_356 yes
C(12) N(1) C(12) 111.2(6) . 8_356 yes
N(1) C(1) C(2) 110.9(5) . . yes
C(1) C(2) C(3) 121.0(6) . . yes
C(1) C(2) C(11) 120.3(6) . . yes
C(3) C(2) C(11) 118.6(6) . . yes
C(2) C(3) C(3) 116.3(5) . 8_356 yes
C(2) C(3) C(4) 121.1(6) . . yes
C(3) C(3) C(4) 122.4(5) 8_356 . yes
C(3) C(4) C(5) 123.2(7) . . yes
C(3) C(4) C(9) 117.7(7) . . yes
C(5) C(4) C(9) 119.1(7) . . yes
C(4) C(5) C(6) 120.6(8) . . yes
C(5) C(6) C(7) 121.5(9) . . yes
C(6) C(7) C(8) 119.2(8) . . yes
C(7) C(8) C(9) 121.7(9) . . yes
C(4) C(9) C(8) 117.9(8) . . yes
C(4) C(9) C(10) 120.4(7) . . yes
C(8) C(9) C(10) 121.7(8) . . yes
C(9) C(10) C(11) 120.5(7) . . yes
C(2) C(11) C(10) 121.6(7) . . yes
N(1) C(12) C(13) 110.4(5) . . yes
C(12) C(13) C(14) 119.9(5) . . yes
C(12) C(13) C(22) 120.0(5) . . yes
C(14) C(13) C(22) 120.1(6) . . yes
C(13) C(14) C(14) 118.0(4) . 8_356 yes
C(13) C(14) C(15) 119.7(5) . . yes
C(14) C(14) C(15) 121.9(5) 8_356 . yes
C(14) C(15) C(16) 123.8(6) . . yes
C(14) C(15) C(20) 118.6(5) . . yes
C(16) C(15) C(20) 117.5(6) . . yes
C(15) C(16) C(17) 122.0(6) . . yes
C(16) C(17) C(18) 119.7(7) . . yes
C(17) C(18) C(19) 120.5(6) . . yes
C(18) C(19) C(20) 121.0(6) . . yes
C(15) C(20) C(19) 119.3(6) . . yes
C(15) C(20) C(21) 119.3(6) . . yes
C(19) C(20) C(21) 121.3(6) . . yes
C(20) C(21) C(22) 121.7(6) . . yes
C(13) C(22) C(21) 120.5(6) . . yes
N(2) C(24) C(23) 180.0 . . yes
N(3) C(26) C(25) 154(2) . . yes

loop_
_geom_bond_atom_site_label_1
_geom_bond_atom_site_label_2
_geom_bond_distance
_geom_bond_site_symmetry_2
_geom_bond_publ_flag
N(1) C(1) 1.540(7) . yes
N(1) C(1) 1.540(7) 8_356 yes
N(1) C(12) 1.523(7) . yes
N(1) C(12) 1.523(7) 8_356 yes
N(2) C(24) 1.09(2) . yes
N(3) C(26) 1.31(2) . yes
C(1) C(2) 1.496(9) . yes
C(2) C(3) 1.385(9) . yes
C(2) C(11) 1.435(10) . yes
C(3) C(3) 1.50(1) 8_356 yes
C(3) C(4) 1.433(9) . yes
C(4) C(5) 1.381(10) . yes
C(4) C(9) 1.43(1) . yes
C(5) C(6) 1.40(1) . yes
C(6) C(7) 1.39(1) . yes
C(7) C(8) 1.36(1) . yes
C(8) C(9) 1.44(1) . yes
C(9) C(10) 1.40(1) . yes
C(10) C(11) 1.35(1) . yes
C(12) C(13) 1.524(8) . yes
C(13) C(14) 1.389(8) . yes
C(13) C(22) 1.421(9) . yes
C(14) C(14) 1.48(1) 8_356 yes
C(14) C(15) 1.445(8) . yes
C(15) C(16) 1.412(9) . yes
C(15) C(20) 1.422(8) . yes
C(16) C(17) 1.356(9) . yes
C(17) C(18) 1.40(1) . yes
C(18) C(19) 1.36(1) . yes
C(19) C(20) 1.404(9) . yes
C(20) C(21) 1.413(9) . yes
C(21) C(22) 1.349(9) . yes
C(23) C(24) 1.43(2) . yes
C(25) C(26) 1.43(2) . yes

loop_
_geom_contact_atom_site_label_1
_geom_contact_atom_site_label_2
_geom_contact_distance
_geom_contact_site_symmetry_2
N(2) C(12) 3.39(1) 2_355
N(2) C(12) 3.39(1) 8_356
N(2) C(20) 3.506(7) .
N(2) C(20) 3.506(7) 7_556
N(2) C(15) 3.526(7) .
N(2) C(15) 3.526(7) 7_556
N(3) C(23) 3.50(2) 1_655
N(3) C(11) 3.54(2) 1_655
C(6) C(25) 3.60(1) 6_455
C(12) C(12) 3.47(1) 7_555
C(12) C(13) 3.578(9) 7_555
C(20) C(24) 3.543(7) .
C(21) C(24) 3.544(7) .
C(22) C(22) 3.34(1) 7_555
C(26) C(26) 3.51(5) 8_456

loop_
_geom_torsion_atom_site_label_1
_geom_torsion_atom_site_label_2
_geom_torsion_atom_site_label_3
_geom_torsion_atom_site_label_4
_geom_torsion
_geom_torsion_site_symmetry_2
_geom_torsion_site_symmetry_3
_geom_torsion_site_symmetry_4
_geom_torsion_publ_flag
N(1) C(1) C(2) C(3) -75.9(7) . . . yes
N(1) C(1) C(2) C(11) 101.2(7) . . . yes
N(1) C(1) C(2) C(3) -75.9(7) 8_356 8_356 8_356 yes
N(1) C(1) C(2) C(11) 101.2(7) 8_356 8_356 8_356 yes
N(1) C(12) C(13) C(14) -77.3(7) . . . yes
N(1) C(12) C(13) C(22) 101.1(6) . . . yes
N(1) C(12) C(13) C(14) -77.3(7) 8_356 8_356 8_356 yes
N(1) C(12) C(13) C(22) 101.1(6) 8_356 8_356 8_356 yes
C(1) N(1) C(1) C(2) 43.8(4) . 8_356 8_356 yes
C(1) N(1) C(12) C(13) -76.2(5) . . . yes
C(1) N(1) C(12) C(13) 163.9(5) . 8_356 8_356 yes
C(1) C(2) C(3) C(3) -1(1) . . 8_356 yes
C(1) C(2) C(3) C(4) 173.5(6) . . . yes
C(1) C(2) C(11) C(10) -175.9(7) . . . yes
C(2) C(1) N(1) C(12) -75.4(6) . . . yes
C(2) C(1) N(1) C(12) 163.1(5) . . 8_356 yes
C(2) C(3) C(3) C(2) 55(1) . 8_356 8_356 yes
C(2) C(3) C(3) C(4) -119.6(4) . 8_356 8_356 yes
C(2) C(3) C(4) C(5) -176.1(6) . . . yes
C(2) C(3) C(4) C(9) 3.0(9) . . . yes
C(2) C(11) C(10) C(9) 1(1) . . . yes
C(3) C(2) C(11) C(10) 1(1) . . . yes
C(3) C(3) C(2) C(11) -178.8(7) 8_356 8_356 8_356 yes
C(3) C(3) C(4) C(5) -1(1) 8_356 8_356 8_356 yes
C(3) C(3) C(4) C(9) 178.0(7) 8_356 8_356 8_356 yes
C(3) C(4) C(5) C(6) 177.0(7) . . . yes
C(3) C(4) C(9) C(8) -177.6(7) . . . yes
C(3) C(4) C(9) C(10) 0(1) . . . yes
C(4) C(3) C(2) C(11) -3.5(10) . . . yes
C(4) C(3) C(3) C(4) 65(1) . 8_356 8_356 yes
C(4) C(5) C(6) C(7) 1(1) . . . yes
C(4) C(9) C(8) C(7) 0(1) . . . yes
C(4) C(9) C(10) C(11) -2(1) . . . yes
C(5) C(4) C(9) C(8) 1(1) . . . yes
C(5) C(4) C(9) C(10) 178.9(7) . . . yes
C(5) C(6) C(7) C(8) 0(1) . . . yes
C(6) C(5) C(4) C(9) -2(1) . . . yes
C(6) C(7) C(8) C(9) 0(1) . . . yes
C(7) C(8) C(9) C(10) -177.5(9) . . . yes
C(8) C(9) C(10) C(11) 175.3(8) . . . yes
C(12) N(1) C(12) C(13) 43.9(3) . 8_356 8_356 yes
C(12) C(13) C(14) C(14) 1.7(10) . . 8_356 yes
C(12) C(13) C(14) C(15) 174.6(6) . . . yes
C(12) C(13) C(22) C(21) -176.2(6) . . . yes
C(13) C(14) C(14) C(13) 50(1) . 8_356 8_356 yes
C(13) C(14) C(14) C(15) -122.0(4) . 8_356 8_356 yes
C(13) C(14) C(15) C(16) -173.3(6) . . . yes
C(13) C(14) C(15) C(20) 2.3(9) . . . yes
C(13) C(22) C(21) C(20) 1(1) . . . yes
C(14) C(13) C(22) C(21) 2.2(10) . . . yes
C(14) C(14) C(13) C(22) -176.7(7) 8_356 8_356 8_356 yes
C(14) C(14) C(15) C(16) 0(1) 8_356 8_356 8_356 yes
C(14) C(14) C(15) C(20) 174.9(7) 8_356 8_356 8_356 yes
C(14) C(15) C(16) C(17) 177.6(7) . . . yes
C(14) C(15) C(20) C(19) -177.4(6) . . . yes
C(14) C(15) C(20) C(21) 0.7(9) . . . yes
C(15) C(14) C(13) C(22) -3.8(9) . . . yes
C(15) C(14) C(14) C(15) 65(1) . 8_356 8_356 yes
C(15) C(16) C(17) C(18) 0(1) . . . yes
C(15) C(20) C(19) C(18) 0(1) . . . yes
C(15) C(20) C(21) C(22) -2(1) . . . yes
C(16) C(15) C(20) C(19) -1.4(10) . . . yes
C(16) C(15) C(20) C(21) 176.7(6) . . . yes
C(16) C(17) C(18) C(19) -2(1) . . . yes
C(17) C(16) C(15) C(20) 1(1) . . . yes
C(17) C(18) C(19) C(20) 2(1) . . . yes
C(18) C(19) C(20) C(21) -178.9(7) . . . yes
C(19) C(20) C(21) C(22) 175.6(7) . . . yes
C(19) C(20) C(21) C(22) 175.6(7) . . . yes
